data_1518232
loop_
_publ_author_name
'Rives, Arnaud'
'Baglai, Iaroslav'
'Barthes, C\'ecile'
'Maraval, Val\'erie'
'Saffon-Merceron, Nathalie'
'Saquet, Alix'
'Voitenko, Zoia'
'Volovenko, Yulian'
'Chauvin, Remi'

_publ_section_title
;
 Carbo-cyclohexadienes vs. carbo-benzenes: structure and conjugative
 properties
;
_journal_issue 2
_journal_name_full 'Chem. Sci.'
_journal_page_first 1139
_journal_paper_doi 10.1039/C4SC02742F
_journal_volume 6
_journal_year 2015
_chemical_formula_moiety 'C48 H30 F6 O4'
_chemical_formula_sum 'C48 H30 F6 O4'
_chemical_formula_weight 784.75
_space_group_IT_number 15
_symmetry_cell_setting monoclinic
_symmetry_space_group_name_Hall '-C 2yc'
_symmetry_space_group_name_H-M 'C 1 2/c 1'
_atom_sites_solution_hydrogens geom
_atom_sites_solution_primary direct
_cell_angle_alpha 90
_cell_angle_beta 100.1002(6)
_cell_angle_gamma 90
_cell_formula_units_Z 4
_cell_length_a 13.07527(8)
_cell_length_b 16.18867(10)
_cell_length_c 19.01027(12)
_cell_measurement_reflns_used 26323
_cell_measurement_temperature 105
_cell_measurement_theta_max 70
_cell_measurement_theta_min 4
_cell_volume 3961.57(4)
_computing_cell_refinement 'CrysAlis RED, (Oxford Diffraction, 2002)'
_computing_data_collection 'Gemini, (Oxford Diffraction, 2006)'
_computing_data_reduction 'CrysAlis RED, (Oxford Diffraction, 2002)'
_computing_molecular_graphics 'CAMERON (Watkin et al., 1996)'
_computing_publication_material 'CRYSTALS (Betteridge et al., 2003)'
_computing_structure_refinement 'CRYSTALS (Betteridge et al., 2003)'
_computing_structure_solution 'Superflip (Palatinus & Chapuis, 2007)'
_diffrn_ambient_temperature 105
_diffrn_measured_fraction_theta_full 0.998
_diffrn_measured_fraction_theta_max 0.998
_diffrn_measurement_device Area
_diffrn_measurement_device_type 'Oxford Diffraction Gemini'
_diffrn_measurement_method '\f & \w scans'
_diffrn_radiation_monochromator graphite
_diffrn_radiation_type 'Cu K\a'
_diffrn_radiation_wavelength 1.54180
_diffrn_reflns_av_R_equivalents 0.0213
_diffrn_reflns_limit_h_max 15
_diffrn_reflns_limit_h_min -15
_diffrn_reflns_limit_k_max 19
_diffrn_reflns_limit_k_min -19
_diffrn_reflns_limit_l_max 23
_diffrn_reflns_limit_l_min -23
_diffrn_reflns_number 35692
_diffrn_reflns_theta_full 70.120
_diffrn_reflns_theta_max 70.120
_diffrn_reflns_theta_min 4.388
_diffrn_standards_number 0
_exptl_absorpt_coefficient_mu 0.862
_exptl_absorpt_correction_T_max 0.88
_exptl_absorpt_correction_T_min 0.83
_exptl_absorpt_correction_type multi-scan
_exptl_absorpt_process_details 'Blessing, acta cryst. (1995), a51, 33-38'
_exptl_crystal_colour 'dark red'
_exptl_crystal_density_diffrn 1.316
_exptl_crystal_density_method 'not measured'
_exptl_crystal_description block
_exptl_crystal_F_000 1616
_exptl_crystal_size_max 0.250
_exptl_crystal_size_mid 0.150
_exptl_crystal_size_min 0.150
_refine_diff_density_max 0.61
_refine_diff_density_min -0.21
_refine_ls_extinction_method None
_refine_ls_goodness_of_fit_ref 0.9834
_refine_ls_hydrogen_treatment constr
_refine_ls_matrix_type full
_refine_ls_number_parameters 262
_refine_ls_number_reflns 3523
_refine_ls_number_restraints 0
_refine_ls_R_factor_all 0.0506
_refine_ls_R_factor_gt 0.0492
_refine_ls_shift/su_max 0.0004958
_refine_ls_shift/su_mean 0.0000492
_refine_ls_structure_factor_coef F
_refine_ls_weighting_details
;
 Method, part 1, Chebychev polynomial, (Watkin, 1994, Prince, 1982) 
 [weight] = 1.0/[A~0~*T~0~(x)+A~1~*T~1~(x) ... +A~n-1~]*T~n-1~(x)] 
 where A~i~ are the Chebychev coefficients listed below and x= Fcalc/Fmax 
 Method = Robust Weighting (Prince, 1982) 
 W = [weight] * [1-(deltaF/6*sigmaF)^2^]^2^ 
 A~i~ are: 
 11.7 9.83 9.56 2.38 
;
_refine_ls_weighting_scheme calc
_refine_ls_wR_factor_all 0.0656
_refine_ls_wR_factor_gt 0.0647
_refine_ls_wR_factor_ref 0.0645
_reflns_limit_h_max 15
_reflns_limit_h_min -15
_reflns_limit_k_max 19
_reflns_limit_k_min 0
_reflns_limit_l_max 23
_reflns_limit_l_min 0
_reflns_number_gt 3599
_reflns_number_total 3771
_reflns_threshold_expression I>2.0\s(I)
_oxford_refine_ls_r_factor_ref 0.0485
_oxford_reflns_number_all 3754
_oxford_reflns_threshold_expression_ref I>3.0\s(I)
_cod_data_source_file c4sc02742f2.cif
_cod_data_source_block 1
_cod_depositor_comments 'Adding full bibliography for 1518232--1518234.cif.'
_cod_original_sg_symbol_Hall '-C 2yc '
_cod_original_sg_symbol_H-M 'C 2/c '
_cod_database_code 1518232

loop_
_symmetry_equiv_pos_as_xyz
x,y,z
-x,-y,-z
x+1/2,y+1/2,z
-x+1/2,-y+1/2,-z
x,-y,z+1/2
-x,y,-z+1/2
x+1/2,-y+1/2,z+1/2
-x+1/2,y+1/2,-z+1/2

loop_
_atom_site_label
_atom_site_type_symbol
_atom_site_fract_x
_atom_site_fract_y
_atom_site_fract_z
_atom_site_U_iso_or_equiv
_atom_site_occupancy
_atom_site_adp_type
_atom_site_refinement_flags_posn
F1 F 0.43152(7) 0.59853(5) 0.63780(5) 0.0434 1.0000 Uani .
F2 F 0.39843(8) 0.53138(6) 0.53901(5) 0.0479 1.0000 Uani .
F3 F 0.31370(7) 0.50467(5) 0.62349(5) 0.0409 1.0000 Uani .
C1 C 0.49615(10) 0.45415(8) 0.71831(7) 0.0264 1.0000 Uani .
C2 C 0.49008(10) 0.45922(8) 0.63972(7) 0.0261 1.0000 Uani .
C3 C 0.46115(10) 0.37908(7) 0.60532(6) 0.0257 1.0000 Uani .
C4 C 0.43707(9) 0.31523(7) 0.57520(6) 0.0238 1.0000 Uani .
C5 C 0.40795(9) 0.23960(7) 0.53786(7) 0.0225 1.0000 Uani .
C6 C 0.42131(9) 0.16826(7) 0.57536(6) 0.0230 1.0000 Uani .
C7 C 0.43377(9) 0.10150(7) 0.60781(6) 0.0223 1.0000 Uani .
C8 C 0.44709(9) 0.02871(7) 0.64356(6) 0.0210 1.0000 Uani .
C9 C 0.48474(9) 0.03026(7) 0.71830(7) 0.0221 1.0000 Uani .
C57 C 0.33726(11) 0.16841(8) 0.42341(7) 0.0314 1.0000 Uani .
C56 C 0.29640(12) 0.16946(9) 0.35162(7) 0.0345 1.0000 Uani .
C21 C 0.40650(11) 0.52498(8) 0.60903(8) 0.0311 1.0000 Uani .
C22 C 0.66937(12) 0.43933(10) 0.63982(9) 0.0421 1.0000 Uani .
C51 C 0.36605(9) 0.24194(8) 0.46095(7) 0.0233 1.0000 Uani .
C52 C 0.35387(10) 0.31613(8) 0.42323(7) 0.0282 1.0000 Uani .
C53 C 0.31146(11) 0.31770(9) 0.35064(7) 0.0319 1.0000 Uani .
C54 C 0.28129(10) 0.24453(9) 0.31515(7) 0.0294 1.0000 Uani .
C55 C 0.20020(16) 0.31199(12) 0.20849(8) 0.0526 1.0000 Uani .
C81 C 0.42209(9) -0.05183(7) 0.60786(6) 0.0220 1.0000 Uani .
C82 C 0.39330(10) -0.05719(8) 0.53389(7) 0.0296 1.0000 Uani .
C83 C 0.36729(11) -0.13270(10) 0.50141(8) 0.0363 1.0000 Uani .
C84 C 0.37117(10) -0.20433(9) 0.54167(8) 0.0352 1.0000 Uani .
C85 C 0.39867(12) -0.19982(9) 0.61530(9) 0.0378 1.0000 Uani .
C86 C 0.42333(11) -0.12413(8) 0.64823(7) 0.0316 1.0000 Uani .
O1 O 0.58189(7) 0.49208(6) 0.62205(5) 0.0321 1.0000 Uani .
O2 O 0.23675(9) 0.23796(7) 0.24475(5) 0.0394 1.0000 Uani .
H571 H 0.3450 0.1169 0.4476 0.0395 1.0000 Uiso R
H561 H 0.2783 0.1205 0.3270 0.0412 1.0000 Uiso R
H222 H 0.7267 0.4698 0.6277 0.0630 1.0000 Uiso R
H221 H 0.6816 0.4278 0.6886 0.0632 1.0000 Uiso R
H223 H 0.6605 0.3895 0.6122 0.0628 1.0000 Uiso R
H521 H 0.3742 0.3646 0.4472 0.0335 1.0000 Uiso R
H531 H 0.3044 0.3686 0.3262 0.0397 1.0000 Uiso R
H551 H 0.1637 0.2961 0.1619 0.0783 1.0000 Uiso R
H553 H 0.2591 0.3473 0.2043 0.0773 1.0000 Uiso R
H552 H 0.1535 0.3406 0.2346 0.0784 1.0000 Uiso R
H821 H 0.3930 -0.0099 0.5051 0.0366 1.0000 Uiso R
H831 H 0.3473 -0.1352 0.4509 0.0443 1.0000 Uiso R
H841 H 0.3555 -0.2564 0.5204 0.0425 1.0000 Uiso R
H851 H 0.3996 -0.2481 0.6435 0.0448 1.0000 Uiso R
H861 H 0.4406 -0.1210 0.6981 0.0395 1.0000 Uiso R

loop_
_atom_site_aniso_label
_atom_site_aniso_U_11
_atom_site_aniso_U_22
_atom_site_aniso_U_33
_atom_site_aniso_U_23
_atom_site_aniso_U_13
_atom_site_aniso_U_12
F1 0.0519(5) 0.0207(4) 0.0593(6) 0.0013(4) 0.0143(4) 0.0035(3)
F2 0.0624(6) 0.0456(5) 0.0350(5) 0.0133(4) 0.0069(4) 0.0157(4)
F3 0.0330(5) 0.0347(5) 0.0555(5) 0.0052(4) 0.0093(4) 0.0056(3)
C1 0.0317(6) 0.0192(6) 0.0292(5) -0.0001(5) 0.0082(5) -0.0015(5)
C2 0.0338(7) 0.0198(6) 0.0260(6) 0.0021(5) 0.0092(5) -0.0020(5)
C3 0.0308(6) 0.0226(6) 0.0242(6) 0.0040(5) 0.0063(5) 0.0009(5)
C4 0.0257(6) 0.0217(6) 0.0243(6) 0.0037(4) 0.0048(4) 0.0018(4)
C5 0.0226(6) 0.0201(6) 0.0252(6) 0.0018(4) 0.0049(5) -0.0003(4)
C6 0.0248(6) 0.0227(6) 0.0211(5) -0.0017(4) 0.0034(4) -0.0011(4)
C7 0.0252(6) 0.0221(6) 0.0192(5) -0.0026(4) 0.0030(4) -0.0009(4)
C8 0.0226(6) 0.0198(6) 0.0206(6) -0.0007(4) 0.0032(4) 0.0004(4)
C9 0.0263(6) 0.0151(5) 0.0250(5) -0.0002(4) 0.0043(4) -0.0001(4)
C57 0.0404(7) 0.0237(6) 0.0278(6) 0.0056(5) -0.0005(5) -0.0053(5)
C56 0.0431(8) 0.0298(7) 0.0281(7) 0.0007(5) -0.0009(5) -0.0077(6)
C21 0.0367(7) 0.0238(6) 0.0337(7) 0.0035(5) 0.0089(5) 0.0024(5)
C22 0.0312(8) 0.0438(9) 0.0525(9) -0.0002(7) 0.0104(6) 0.0035(6)
C51 0.0217(6) 0.0234(6) 0.0250(6) 0.0036(4) 0.0048(5) -0.0008(4)
C52 0.0332(7) 0.0235(6) 0.0285(6) 0.0035(5) 0.0072(5) 0.0001(5)
C53 0.0382(7) 0.0292(7) 0.0291(7) 0.0113(5) 0.0079(5) 0.0048(5)
C54 0.0291(6) 0.0366(7) 0.0226(6) 0.0055(5) 0.0047(5) 0.0001(5)
C55 0.0715(12) 0.0556(10) 0.0278(7) 0.0112(7) 0.0004(7) 0.0181(9)
C81 0.0196(5) 0.0209(6) 0.0257(6) -0.0027(4) 0.0046(4) 0.0002(4)
C82 0.0340(7) 0.0294(7) 0.0250(6) -0.0038(5) 0.0043(5) -0.0004(5)
C83 0.0373(8) 0.0396(8) 0.0313(7) -0.0141(6) 0.0044(6) -0.0013(6)
C84 0.0290(7) 0.0282(7) 0.0484(8) -0.0175(6) 0.0065(6) -0.0041(5)
C85 0.0416(8) 0.0216(6) 0.0489(8) -0.0036(6) 0.0041(6) -0.0022(5)
C86 0.0383(7) 0.0231(6) 0.0311(7) -0.0010(5) -0.0003(5) -0.0012(5)
O1 0.0331(5) 0.0284(5) 0.0373(5) 0.0027(4) 0.0134(4) -0.0024(4)
O2 0.0500(6) 0.0428(6) 0.0228(5) 0.0067(4) -0.0004(4) 0.0029(5)

loop_
_atom_type_symbol
_atom_type_scat_dispersion_real
_atom_type_scat_dispersion_imag
_atom_type_scat_Cromer_Mann_a1
_atom_type_scat_Cromer_Mann_b1
_atom_type_scat_Cromer_Mann_a2
_atom_type_scat_Cromer_Mann_b2
_atom_type_scat_Cromer_Mann_a3
_atom_type_scat_Cromer_Mann_b3
_atom_type_scat_Cromer_Mann_a4
_atom_type_scat_Cromer_Mann_b4
_atom_type_scat_Cromer_Mann_c
_atom_type_scat_source
C 0.0181 0.0091 2.3100 20.8439 1.0200 10.2075 1.5886 0.5687 0.8650 51.6512 0.2156 'International Tables Vol C 4.2.6.8 and 6.1.1.4'
H 0.0000 0.0000 0.4930 10.5109 0.3229 26.1257 0.1402 3.1424 0.0408 57.7998 0.0030 'International Tables Vol C 4.2.6.8 and 6.1.1.4'
O 0.0492 0.0322 3.0485 13.2771 2.2868 5.7011 1.5463 0.3239 0.8670 32.9089 0.2508 'International Tables Vol C 4.2.6.8 and 6.1.1.4'
S 0.3331 0.5567 6.9053 1.4679 5.2034 22.2151 1.4379 0.2536 1.5863 56.1720 0.8669 'International Tables Vol C 4.2.6.8 and 6.1.1.4'
F 0.0727 0.0534 3.5392 10.2825 2.6412 4.2944 1.5170 0.2615 1.0243 26.1476 0.2776 'International Tables Vol C 4.2.6.8 and 6.1.1.4'
N 0.0311 0.0180 12.2126 0.0057 3.1322 9.8933 2.0125 28.9975 1.1663 0.5826 -11.5290 'International Tables Vol C 4.2.6.8 and 6.1.1.4'

loop_
_geom_angle_atom_site_label_1
_geom_angle_site_symmetry_1
_geom_angle_atom_site_label_2
_geom_angle_atom_site_label_3
_geom_angle_site_symmetry_3
_geom_angle
_geom_angle_publ_flag
C1 6_656 C1 C2 . 176.38(10) yes
C1 . C2 C3 . 111.26(10) yes
C1 . C2 C21 . 108.89(10) yes
C3 . C2 C21 . 109.02(11) yes
C1 . C2 O1 . 111.35(10) yes
C3 . C2 O1 . 113.02(10) yes
C21 . C2 O1 . 102.90(10) yes
C2 . C3 C4 . 177.82(12) yes
C3 . C4 C5 . 178.90(12) yes
C4 . C5 C6 . 118.04(11) yes
C4 . C5 C51 . 119.42(10) yes
C6 . C5 C51 . 122.54(11) yes
C5 . C6 C7 . 177.99(12) yes
C6 . C7 C8 . 179.67(12) yes
C7 . C8 C9 . 118.53(10) yes
C7 . C8 C81 . 122.49(10) yes
C9 . C8 C81 . 118.97(10) yes
C8 . C9 C9 6_656 178.67(12) yes
C56 . C57 C51 . 121.08(12) yes
C56 . C57 H571 . 118.8 no
C51 . C57 H571 . 120.1 no
C57 . C56 C54 . 120.00(13) yes
C57 . C56 H561 . 120.6 no
C54 . C56 H561 . 119.4 no
C2 . C21 F3 . 110.95(10) yes
C2 . C21 F1 . 110.58(11) yes
F3 . C21 F1 . 107.70(11) yes
C2 . C21 F2 . 110.89(11) yes
F3 . C21 F2 . 108.23(12) yes
F1 . C21 F2 . 108.38(11) yes
O1 . C22 H222 . 105.4 no
O1 . C22 H221 . 110.3 no
H222 . C22 H221 . 109.6 no
O1 . C22 H223 . 111.1 no
H222 . C22 H223 . 109.0 no
H221 . C22 H223 . 111.1 no
C5 . C51 C57 . 120.23(11) yes
C5 . C51 C52 . 121.56(11) yes
C57 . C51 C52 . 118.20(12) yes
C51 . C52 C53 . 120.98(12) yes
C51 . C52 H521 . 118.8 no
C53 . C52 H521 . 120.3 no
C52 . C53 C54 . 119.74(12) yes
C52 . C53 H531 . 119.4 no
C54 . C53 H531 . 120.8 no
C56 . C54 C53 . 119.94(12) yes
C56 . C54 O2 . 114.67(12) yes
C53 . C54 O2 . 125.40(12) yes
O2 . C55 H551 . 106.8 no
O2 . C55 H553 . 109.4 no
H551 . C55 H553 . 110.7 no
O2 . C55 H552 . 110.0 no
H551 . C55 H552 . 110.1 no
H553 . C55 H552 . 109.8 no
C8 . C81 C82 . 121.11(11) yes
C8 . C81 C86 . 120.36(11) yes
C82 . C81 C86 . 118.49(11) yes
C81 . C82 C83 . 120.45(13) yes
C81 . C82 H821 . 120.6 no
C83 . C82 H821 . 118.9 no
C82 . C83 C84 . 120.68(13) yes
C82 . C83 H831 . 119.4 no
C84 . C83 H831 . 120.0 no
C83 . C84 C85 . 119.48(12) yes
C83 . C84 H841 . 121.8 no
C85 . C84 H841 . 118.7 no
C84 . C85 C86 . 120.07(13) yes
C84 . C85 H851 . 120.3 no
C86 . C85 H851 . 119.6 no
C81 . C86 C85 . 120.80(13) yes
C81 . C86 H861 . 119.2 no
C85 . C86 H861 . 120.0 no
C22 . O1 C2 . 113.66(11) yes
C55 . O2 C54 . 117.26(12) yes

loop_
_geom_bond_atom_site_label_1
_geom_bond_atom_site_label_2
_geom_bond_site_symmetry_2
_geom_bond_distance
_geom_bond_publ_flag
F1 C21 . 1.3272(17) yes
F2 C21 . 1.3207(17) yes
F3 C21 . 1.3315(17) yes
C1 C1 6_656 1.191(3) yes
C1 C2 . 1.4846(17) yes
C2 C3 . 1.4720(17) yes
C2 C21 . 1.5635(18) yes
C2 O1 . 1.4065(15) yes
C3 C4 . 1.1967(18) yes
C4 C5 . 1.4330(17) yes
C5 C6 . 1.3523(17) yes
C5 C51 . 1.4692(17) yes
C6 C7 . 1.2409(18) yes
C7 C8 . 1.3561(17) yes
C8 C9 . 1.4201(16) yes
C8 C81 . 1.4796(16) yes
C9 C9 6_656 1.201(3) yes
C57 C56 . 1.3757(19) yes
C57 C51 . 1.4049(18) yes
C57 H571 . 0.948 no
C56 C54 . 1.3960(19) yes
C56 H561 . 0.929 no
C22 O1 . 1.4200(18) yes
C22 H222 . 0.958 no
C22 H221 . 0.932 no
C22 H223 . 0.958 no
C51 C52 . 1.3935(17) yes
C52 C53 . 1.3943(19) yes
C52 H521 . 0.923 no
C53 C54 . 1.386(2) yes
C53 H531 . 0.942 no
C54 O2 . 1.3669(17) yes
C55 O2 . 1.4228(19) yes
C55 H551 . 0.964 no
C55 H553 . 0.973 no
C55 H552 . 0.970 no
C81 C82 . 1.3932(17) yes
C81 C86 . 1.3982(18) yes
C82 C83 . 1.3848(19) yes
C82 H821 . 0.941 no
C83 C84 . 1.386(2) yes
C83 H831 . 0.951 no
C84 C85 . 1.385(2) yes
C84 H841 . 0.942 no
C85 C86 . 1.3879(19) yes
C85 H851 . 0.947 no
C86 H861 . 0.937 no
